data_7710670
loop_
_publ_author_name
'Xie, Zhenlang'
'An, Dongli'
'Weng, Weizheng'
'Zhou, Zhao-Hui'

_publ_section_title
;
 Successive constructions of regular tetra-, hexa- and octanuclear
 microporous polyoxovanadates(III) for gas adsorptions
;
_journal_name_full 'Dalton Transactions'
_journal_paper_doi 10.1039/D2DT01360F
_journal_year 2022
_chemical_formula_moiety 'C20 H16 K2 N8 O24 V4, 2(H4 N)'
_chemical_formula_sum 'C20 H34 K2 N10 O29 V4'
_chemical_formula_weight 1160.53
_space_group_crystal_system trigonal
_space_group_IT_number 154
_space_group_name_Hall 'P 32 2"'
_space_group_name_H-M_alt 'P 32 2 1'
_atom_sites_solution_hydrogens mixed
_atom_sites_solution_primary iterative
_audit_creation_date 2022-02-09
_audit_creation_method
;
Olex2 1.3
(compiled 2020.06.28 svn.raecde09e for OlexSys, GUI svn.r6132)
;
_audit_update_record
;
2022-02-24 deposited with the CCDC.	2022-07-01 downloaded from the CCDC.
;
_cell_angle_alpha 90
_cell_angle_beta 90
_cell_angle_gamma 120
_cell_formula_units_Z 3
_cell_length_a 18.11633(10)
_cell_length_b 18.11633(10)
_cell_length_c 11.42819(6)
_cell_measurement_reflns_used 42550
_cell_measurement_temperature 100.01(10)
_cell_measurement_theta_max 76.9090
_cell_measurement_theta_min 2.7940
_cell_volume 3248.24(3)
_computing_cell_refinement 'CrysAlisPro 1.171.41.119a (Rigaku OD, 2021)'
_computing_data_collection 'CrysAlisPro 1.171.41.119a (Rigaku OD, 2021)'
_computing_data_reduction 'CrysAlisPro 1.171.41.119a (Rigaku OD, 2021)'
_computing_molecular_graphics 'Olex2 1.3 (Dolomanov et al., 2009)'
_computing_publication_material 'Olex2 1.3 (Dolomanov et al., 2009)'
_computing_structure_refinement 'SHELXL 2018/3 (Sheldrick, 2015)'
_computing_structure_solution 'olex2.solve 1.3 (Bourhis et al., 2015)'
_diffrn_ambient_temperature 100.01(10)
_diffrn_detector_area_resol_mean 10.0000
_diffrn_detector_type HyPix
_diffrn_measured_fraction_theta_full 0.999
_diffrn_measured_fraction_theta_max 0.995
_diffrn_measurement_details
;
List of Runs (angles in degrees, time in seconds):

  # Type    Start    End  Width  t~exp~   \w     \q     \k     \f   Frames
#--------------------------------------------------------------------------
  1  \w     95.00 177.00   0.50    0.07    --  105.19  45.00-150.00  164
  2  \w    100.00 178.00   0.50    0.07    --  105.19  30.00 -60.00  156
  3  \w    -16.00  19.00   0.50    0.05    --   47.87 -19.00-120.00   70
  4  \w    -25.00  27.00   0.50    0.05    --   47.87 -19.00-150.00  104
  5  \w    -24.00  28.00   0.50    0.05    --   47.87 -19.00  90.00  104
  6  \w     92.00 177.00   0.50    0.07    --  105.19  61.00 150.00  170
  7  \w     33.00  69.00   0.50    0.07    --  105.19 -95.00-150.00   72
  8  \w     53.00  79.00   0.50    0.07    --  105.19-125.00 -90.00   52
  9  \w     71.00 119.00   0.50    0.07    --  105.19-135.00-129.00   96
 10  \w     37.00 105.00   0.50    0.07    --  105.19 -95.00-120.00  136
 11  \w     54.00  80.00   0.50    0.05    --   47.87-135.00-129.00   52
 12  \w     69.00 112.00   0.50    0.07    --  105.19-125.00 -60.00   86
 13  \w     35.00  63.00   0.50    0.05    --   47.87-134.00  49.00   56
 14  \w     72.00 119.00   0.50    0.07    --  105.19-134.00  49.00   94
 15  \w     33.00 100.00   0.50    0.07    --  105.19 -95.00  30.00  134
 16  \w     33.00  84.00   0.50    0.07    --  105.19 -77.00  30.00  102
 17  \w     36.00  61.00   0.50    0.07    --  105.19 -61.00  90.00   50
 18  \w     38.00  67.00   0.50    0.07    --  105.19 -61.00  60.00   58
 19  \w     47.00  73.00   0.50    0.07    --  105.19 -61.00 -60.00   52
 20  \w     38.00  73.00   0.50    0.07    --  105.19 -61.00 -90.00   70
 21  \w     72.00  97.00   0.50    0.05    --   47.87 135.00 -64.00   50
 22  \w    100.00 125.00   0.50    0.07    --  105.19 135.00 -64.00   50
 23  \w     93.00 122.00   0.50    0.07    --  105.19 134.00 116.00   58
 24  \w     73.00  98.00   0.50    0.05    --   47.87 134.00 116.00   50
 25  \w    -24.00  27.00   0.50    0.05    --  -47.87  19.00-120.00  102
 26  \w    -53.00 -27.00   0.50    0.07    --  -99.00  61.00 -90.00   52
 27  \w   -103.00 -27.00   0.50    0.07    --  -99.00  77.00 -30.00  152
 28  \w    -20.00  27.00   0.50    0.05    --  -47.87  19.00  90.00   94
 29  \w    -54.00 -29.00   0.50    0.07    --  -99.00 125.00  60.00   50
 30  \w   -116.00 -28.00   0.50    0.07    --  -99.00 134.00 116.00  176
 31  \w   -126.00 -83.00   0.50    0.07    --  -99.00 144.00  75.29   86
 32  \w   -118.00 -65.00   0.50    0.07    --  -99.00 135.00 -64.00  106
 33  \w    -97.00 -20.00   0.50    0.05    --  -47.87 135.00 -64.00  154
 34  \w   -109.00 -63.00   0.50    0.07    --  -99.00 125.00  60.00   92
 35  \w    -97.00 -48.00   0.50    0.05    --  -47.87 134.00 116.00   98
 36  \w   -114.00 -89.00   0.50    0.07    --  -99.00 -15.00 -90.00   50
 37  \w   -169.00-144.00   0.50    0.07    --  -99.00 -15.00 -90.00   50
 38  \w   -170.00 -88.00   0.50    0.07    --  -99.00 -45.00  60.00  164
 39  \w   -102.00 -77.00   0.50    0.07    --  -99.00 -77.00 120.00   50
 40  \w   -171.00 -78.00   0.50    0.07    --  -99.00 -77.00 150.00  186
 41  \w   -171.00-123.00   0.50    0.07    --  -99.00 -77.00 120.00   96
 42  \w   -119.00 -92.00   0.50    0.05    --  -47.87-125.00   0.00   54
 43  \w   -110.00 -70.00   0.50    0.05    --  -47.87-134.00  49.00   80
 44  \w   -110.00 -76.00   0.50    0.05    --  -47.87-125.00  90.00   68
 45  \w    -99.00 -74.00   0.50    0.05    --  -47.87-135.00-129.00   50
 46  \w   -123.00 -92.00   0.50    0.07    --  -99.00-135.00-129.00   62
 47  \w   -144.00-119.00   0.50    0.07    --  -99.00-134.00  49.00   50
;
_diffrn_measurement_device 'four-circle diffractometer'
_diffrn_measurement_device_type 'XtaLAB Synergy R, DW system, HyPix'
_diffrn_measurement_method '\w scans'
_diffrn_radiation_type CuK\a
_diffrn_radiation_wavelength 1.54184
_diffrn_reflns_av_R_equivalents 0.0454
_diffrn_reflns_av_unetI/netI 0.0177
_diffrn_reflns_Laue_measured_fraction_full 0.999
_diffrn_reflns_Laue_measured_fraction_max 0.995
_diffrn_reflns_limit_h_max 22
_diffrn_reflns_limit_h_min -22
_diffrn_reflns_limit_k_max 22
_diffrn_reflns_limit_k_min -22
_diffrn_reflns_limit_l_max 12
_diffrn_reflns_limit_l_min -14
_diffrn_reflns_number 48980
_diffrn_reflns_point_group_measured_fraction_full 0.997
_diffrn_reflns_point_group_measured_fraction_max 0.984
_diffrn_reflns_theta_full 67.684
_diffrn_reflns_theta_max 76.981
_diffrn_reflns_theta_min 2.816
_exptl_absorpt_coefficient_mu 9.713
_exptl_absorpt_correction_T_max 1.00000
_exptl_absorpt_correction_T_min 0.17494
_exptl_absorpt_correction_type multi-scan
_exptl_absorpt_process_details
;
CrysAlisPro 1.171.41.119a (Rigaku Oxford Diffraction, 2021)
Empirical absorption correction using spherical harmonics,
implemented in SCALE3 ABSPACK scaling algorithm.
;
_exptl_crystal_colour 'clear light violet'
_exptl_crystal_colour_lustre clear
_exptl_crystal_colour_modifier light
_exptl_crystal_colour_primary violet
_exptl_crystal_density_diffrn 1.780
_exptl_crystal_description needle
_exptl_crystal_F_000 1758
_exptl_crystal_size_max 0.1
_exptl_crystal_size_mid 0.05
_exptl_crystal_size_min 0.05
_refine_diff_density_max 1.332
_refine_diff_density_min -1.074
_refine_diff_density_rms 0.103
_refine_ls_abs_structure_details
;
 Refined as an inversion twin.
;
_refine_ls_abs_structure_Flack 0.018(11)
_refine_ls_extinction_method none
_refine_ls_goodness_of_fit_ref 1.040
_refine_ls_hydrogen_treatment mixed
_refine_ls_matrix_type full
_refine_ls_number_parameters 263
_refine_ls_number_reflns 4498
_refine_ls_number_restraints 2
_refine_ls_restrained_S_all 1.040
_refine_ls_R_factor_all 0.0477
_refine_ls_R_factor_gt 0.0472
_refine_ls_shift/su_max 0.000
_refine_ls_shift/su_mean 0.000
_refine_ls_structure_factor_coef Fsqd
_refine_ls_weighting_details 'w=1/[\s^2^(Fo^2^)+(0.0734P)^2^+7.3684P] where P=(Fo^2^+2Fc^2^)/3'
_refine_ls_weighting_scheme calc
_refine_ls_wR_factor_gt 0.1253
_refine_ls_wR_factor_ref 0.1259
_reflns_Friedel_coverage 0.804
_reflns_Friedel_fraction_full 0.995
_reflns_Friedel_fraction_max 0.971
_reflns_number_gt 4419
_reflns_number_total 4498
_reflns_threshold_expression 'I > 2\s(I)'
_cod_data_source_file d2dt01360f2.cif
_cod_data_source_block exp_607_auto
_cod_original_cell_volume 3248.24(4)
_cod_database_code 7710670
_shelx_shelxl_version_number 2018/3
_shelx_space_group_comment
;
The symmetry employed for this shelxl refinement is uniquely defined
by the following loop, which should always be used as a source of
symmetry information in preference to the above space-group names.
They are only intended as comments.
;
_shelx_estimated_absorpt_t_max 0.642
_shelx_estimated_absorpt_t_min 0.443
_olex2_refinement_description
;
1. Twinned data refinement
 Scales: 0.982(11)
 0.018(11)
2. Fixed Uiso
 At 1.2 times of:
  All C(H) groups, All N(H,H,H,H) groups
3. Restrained distances
 O6-H6
 0.85 with sigma of 0.02
 O5-H5
 0.85 with sigma of 0.02
4. Uiso/Uaniso restraints and constraints
Uanis(O7) = Uanis(C10) = Uanis(O8)
5.a Riding coordinates:
 N5(H5A,H5B,H5C), N5(H5D), O8(H6), O8(H5)
5.b Aromatic/amide H refined with riding coordinates:
 C6(H6A), C7(H7), C8(H8), C2(H2), C1(H1), C3(H3)
;
_smtbx_masks_void_probe_radius 1.2
_smtbx_masks_void_truncation_radius 1.2
_olex2_submission_special_instructions 'No special instructions were received'
_oxdiff_exptl_absorpt_empirical_details
;
Empirical correction (ABSPACK) includes:
- Absorption correction using spherical harmonics
- Frame scaling
;

loop_
_space_group_symop_operation_xyz
'x, y, z'
'-y, x-y, z+2/3'
'-x+y, -x, z+1/3'
'y, x, -z'
'x-y, -y, -z+1/3'
'-x, -x+y, -z+2/3'

loop_
_atom_site_label
_atom_site_type_symbol
_atom_site_fract_x
_atom_site_fract_y
_atom_site_fract_z
_atom_site_U_iso_or_equiv
_atom_site_adp_type
_atom_site_occupancy
_atom_site_site_symmetry_order
_atom_site_calc_flag
_atom_site_refinement_flags_posn
_atom_site_refinement_flags_adp
_atom_site_refinement_flags_occupancy
_atom_site_disorder_assembly
_atom_site_disorder_group
V1 V 0.47076(6) 0.09207(5) 0.50006(7) 0.0175(2) Uani 1 1 d . . . . .
V3 V 0.56231(7) 0.000000 0.666667 0.0168(3) Uani 1 2 d S T P . .
V2 V 0.28829(7) 0.000000 0.666667 0.0218(3) Uani 1 2 d S T P . .
K1 K 0.72200(10) 0.23899(10) 0.57879(16) 0.0443(4) Uani 1 1 d . . . . .
O5 O 0.5393(2) 0.0917(2) 0.6311(3) 0.0183(7) Uani 1 1 d D . . . .
O6 O 0.3559(3) 0.0020(2) 0.5332(3) 0.0223(8) Uani 1 1 d D . . . .
O1 O 0.5747(2) 0.2021(2) 0.4425(3) 0.0211(7) Uani 1 1 d . . . . .
O9 O 0.6905(2) 0.0809(2) 0.6524(4) 0.0255(8) Uani 1 1 d . . . . .
O2 O 0.4328(3) 0.1089(3) 0.3387(3) 0.0274(9) Uani 1 1 d . . . . .
O4 O 0.4738(3) 0.1929(3) 0.1791(4) 0.0351(10) Uani 1 1 d . . . . .
O7 O 0.1942(5) -0.0141(5) 0.5550(9) 0.0875(17) Uani 1 1 d . . . . .
O3 O 0.6213(3) 0.3021(3) 0.3051(4) 0.0305(9) Uani 1 1 d . . . . .
O2W O 0.7677(3) 0.3799(3) 0.4355(4) 0.0353(10) Uani 1 1 d . . . . .
N2 N 0.5423(3) -0.0269(3) 0.4887(4) 0.0208(9) Uani 1 1 d . . . . .
N4 N 0.3600(3) 0.1332(3) 0.6534(4) 0.0227(9) Uani 1 1 d . . . . .
O10 O 0.8172(3) 0.0882(4) 0.6497(5) 0.0474(13) Uani 1 1 d . . . . .
N3 N 0.4335(3) 0.1696(3) 0.5897(4) 0.0190(9) Uani 1 1 d . . . . .
N1 N 0.5022(3) 0.0066(3) 0.4245(4) 0.0213(9) Uani 1 1 d . . . . .
O1W O 0.8812(3) 0.2637(3) 0.6366(4) 0.0463(13) Uani 1 1 d . . . . .
C4 C 0.5680(4) 0.2328(3) 0.3469(5) 0.0225(11) Uani 1 1 d . . . . .
C6 C 0.4698(4) 0.2545(3) 0.6009(5) 0.0232(11) Uani 1 1 d . . . . .
H6A H 0.521934 0.295251 0.565639 0.028 Uiso 1 1 calc R U . . .
C7 C 0.4191(4) 0.2737(4) 0.6726(6) 0.0291(13) Uani 1 1 d . . . . .
H7 H 0.429305 0.328428 0.695488 0.035 Uiso 1 1 calc R U . . .
C5 C 0.4846(4) 0.1745(4) 0.2786(5) 0.0245(11) Uani 1 1 d . . . . .
C9 C 0.7399(4) 0.0488(4) 0.6583(6) 0.0328(13) Uani 1 1 d . . . . .
C8 C 0.3511(4) 0.1957(4) 0.7025(6) 0.0292(12) Uani 1 1 d . . . . .
H8 H 0.304831 0.187183 0.750791 0.035 Uiso 1 1 calc R U . . .
N5 N 0.2611(4) 0.0493(6) 0.3288(7) 0.066(2) Uani 1 1 d . . . . .
H5A H 0.243782 0.043329 0.252960 0.079 Uiso 1 1 d R U . . .
H5B H 0.232902 -0.002091 0.365470 0.079 Uiso 1 1 d R U . . .
H5C H 0.249692 0.087019 0.365470 0.079 Uiso 1 1 d R U . . .
H5D H 0.318202 0.068929 0.331280 0.079 Uiso 1 1 d R U . . .
C2 C 0.5181(6) -0.0838(5) 0.3096(6) 0.0456(18) Uani 1 1 d . . . . .
H2 H 0.516370 -0.116229 0.243222 0.055 Uiso 1 1 calc R U . . .
C1 C 0.4877(5) -0.0286(4) 0.3179(5) 0.0346(14) Uani 1 1 d . . . . .
H1 H 0.459961 -0.016705 0.256325 0.042 Uiso 1 1 calc R U . . .
C3 C 0.5521(5) -0.0823(4) 0.4187(5) 0.0337(14) Uani 1 1 d . . . . .
H3 H 0.577992 -0.114614 0.441103 0.040 Uiso 1 1 calc R U . . .
C10 C 0.1331(7) -0.0090(8) 0.6017(13) 0.0875(17) Uani 1 1 d . . . . .
O8 O 0.0683(5) -0.0191(5) 0.5535(9) 0.0875(17) Uani 1 1 d . . . . .
H6 H 0.337204 -0.034229 0.480388 0.04(2) Uiso 1 1 d DR . . . .
H5 H 0.562564 0.134901 0.677278 0.06(3) Uiso 1 1 d DR . . . .

loop_
_atom_site_aniso_label
_atom_site_aniso_U_11
_atom_site_aniso_U_22
_atom_site_aniso_U_33
_atom_site_aniso_U_23
_atom_site_aniso_U_13
_atom_site_aniso_U_12
V1 0.0219(4) 0.0131(4) 0.0135(4) 0.0009(3) -0.0022(3) 0.0058(3)
V3 0.0193(5) 0.0107(5) 0.0176(5) 0.0009(4) 0.0005(2) 0.0054(3)
V2 0.0202(5) 0.0162(6) 0.0276(6) 0.0014(5) 0.0007(2) 0.0081(3)
K1 0.0331(7) 0.0272(7) 0.0656(10) 0.0098(6) 0.0112(7) 0.0099(6)
O5 0.0238(18) 0.0126(16) 0.0149(16) -0.0017(13) -0.0031(13) 0.0066(14)
O6 0.0251(19) 0.0149(17) 0.0198(17) -0.0036(14) -0.0031(15) 0.0045(15)
O1 0.0239(18) 0.0163(17) 0.0204(17) 0.0035(14) 0.0015(14) 0.0079(15)
O9 0.022(2) 0.0199(18) 0.032(2) 0.0057(15) 0.0020(15) 0.0081(16)
O2 0.032(2) 0.0246(19) 0.0184(17) 0.0026(15) -0.0065(15) 0.0085(17)
O4 0.050(3) 0.037(2) 0.023(2) 0.0057(17) -0.0027(19) 0.026(2)
O7 0.053(2) 0.071(3) 0.150(5) -0.014(3) -0.040(3) 0.040(2)
O3 0.035(2) 0.026(2) 0.033(2) 0.0143(17) 0.0103(18) 0.0174(19)
O2W 0.031(2) 0.029(2) 0.034(2) -0.0074(18) 0.0153(18) 0.0069(18)
N2 0.027(2) 0.0120(19) 0.021(2) 0.0000(15) 0.0050(17) 0.0078(17)
N4 0.022(2) 0.019(2) 0.026(2) 0.0003(17) 0.0008(17) 0.0095(18)
O10 0.023(2) 0.046(3) 0.070(4) 0.025(3) 0.007(2) 0.015(2)
N3 0.024(2) 0.0111(19) 0.021(2) 0.0020(15) 0.0006(17) 0.0078(17)
N1 0.025(2) 0.016(2) 0.016(2) 0.0009(16) 0.0017(17) 0.0055(18)
O1W 0.038(3) 0.036(3) 0.041(3) 0.002(2) 0.016(2) 0.002(2)
C4 0.031(3) 0.019(2) 0.023(3) 0.005(2) 0.009(2) 0.016(2)
C6 0.029(3) 0.014(2) 0.026(3) -0.003(2) -0.009(2) 0.010(2)
C7 0.033(3) 0.015(3) 0.041(3) -0.006(2) -0.006(2) 0.013(2)
C5 0.038(3) 0.026(3) 0.016(2) 0.004(2) 0.002(2) 0.021(2)
C9 0.029(3) 0.033(3) 0.039(3) 0.013(3) 0.002(3) 0.017(3)
C8 0.033(3) 0.025(3) 0.036(3) -0.003(2) -0.002(2) 0.019(3)
N5 0.025(3) 0.084(6) 0.080(5) 0.037(4) -0.005(3) 0.022(4)
C2 0.076(5) 0.041(4) 0.021(3) -0.008(3) 0.007(3) 0.030(4)
C1 0.055(4) 0.026(3) 0.016(2) -0.003(2) -0.001(2) 0.015(3)
C3 0.053(4) 0.024(3) 0.029(3) -0.002(2) 0.010(3) 0.022(3)
C10 0.053(2) 0.071(3) 0.150(5) -0.014(3) -0.040(3) 0.040(2)
O8 0.053(2) 0.071(3) 0.150(5) -0.014(3) -0.040(3) 0.040(2)

loop_
_atom_type_symbol
_atom_type_description
_atom_type_scat_dispersion_real
_atom_type_scat_dispersion_imag
_atom_type_scat_source
C C 0.0181 0.0091 'International Tables Vol C Tables 4.2.6.8 and 6.1.1.4'
H H 0.0000 0.0000 'International Tables Vol C Tables 4.2.6.8 and 6.1.1.4'
K K 0.3868 1.0657 'International Tables Vol C Tables 4.2.6.8 and 6.1.1.4'
N N 0.0311 0.0180 'International Tables Vol C Tables 4.2.6.8 and 6.1.1.4'
O O 0.0492 0.0322 'International Tables Vol C Tables 4.2.6.8 and 6.1.1.4'
V V 0.0687 2.1097 'International Tables Vol C Tables 4.2.6.8 and 6.1.1.4'

loop_
_geom_angle_atom_site_label_1
_geom_angle_atom_site_label_2
_geom_angle_atom_site_label_3
_geom_angle
_geom_angle_site_symmetry_1
_geom_angle_site_symmetry_3
_geom_angle_publ_flag
O5 V1 O1 88.46(15) . . ?
O5 V1 O2 163.16(17) . . ?
O5 V1 N3 92.64(16) . . ?
O5 V1 N1 84.53(17) . . ?
O6 V1 O5 105.36(16) . . ?
O6 V1 O1 164.04(17) . . ?
O6 V1 O2 90.14(16) . . ?
O6 V1 N3 84.21(17) . . ?
O6 V1 N1 91.85(17) . . ?
O1 V1 N3 87.28(16) . . ?
O1 V1 N1 97.47(16) . . ?
O2 V1 O1 77.24(16) . . ?
O2 V1 N3 95.48(17) . . ?
O2 V1 N1 88.52(17) . . ?
N1 V1 N3 174.38(17) . . ?
O5 V3 O5 100.3(2) 5_556 . ?
O5 V3 O9 91.34(15) . . ?
O5 V3 O9 91.34(15) 5_556 5_556 ?
O5 V3 O9 167.24(16) . 5_556 ?
O5 V3 O9 167.24(16) 5_556 . ?
O5 V3 N2 90.99(16) . 5_556 ?
O5 V3 N2 91.00(16) 5_556 . ?
O5 V3 N2 84.78(16) 5_556 5_556 ?
O5 V3 N2 84.78(16) . . ?
O9 V3 O9 77.6(2) 5_556 . ?
O9 V3 N2 95.33(17) . . ?
O9 V3 N2 89.81(17) . 5_556 ?
O9 V3 N2 95.33(17) 5_556 5_556 ?
O9 V3 N2 89.81(17) 5_556 . ?
N2 V3 N2 173.4(3) 5_556 . ?
O6 V2 O6 103.3(2) 5_556 . ?
O6 V2 O7 165.5(3) . 5_556 ?
O6 V2 O7 165.5(3) 5_556 . ?
O6 V2 O7 89.5(3) . . ?
O6 V2 O7 89.5(3) 5_556 5_556 ?
O6 V2 N4 84.23(17) . . ?
O6 V2 N4 84.23(17) 5_556 5_556 ?
O6 V2 N4 92.59(17) 5_556 . ?
O6 V2 N4 92.59(17) . 5_556 ?
O7 V2 O7 78.8(6) . 5_556 ?
O7 V2 N4 95.6(3) 5_556 5_556 ?
O7 V2 N4 88.4(3) 5_556 . ?
O7 V2 N4 95.6(3) . . ?
O7 V2 N4 88.4(3) . 5_556 ?
N4 V2 N4 174.9(3) . 5_556 ?
O1 K1 O4 145.29(13) . 2_655 ?
O1 K1 O3 74.31(12) . 3_665 ?
O1 K1 O2W 81.84(12) . 3_665 ?
O1 K1 C7 71.46(14) . 2_654 ?
O1 K1 C8 94.29(14) . 2_654 ?
O1 K1 H5 62.0 . . ?
O9 K1 O1 103.81(12) . . ?
O9 K1 O4 77.81(13) . 2_655 ?
O9 K1 O3 141.61(13) . 3_665 ?
O9 K1 O2W 160.55(13) . . ?
O9 K1 O2W 86.95(13) . 3_665 ?
O9 K1 O1W 75.67(14) . . ?
O9 K1 C7 76.17(15) . 2_654 ?
O9 K1 C8 71.02(13) . 2_654 ?
O9 K1 H5 64.3 . . ?
O4 K1 C8 118.15(15) 2_655 2_654 ?
O4 K1 H5 89.4 2_655 . ?
O3 K1 O4 83.31(13) 3_665 2_655 ?
O3 K1 C7 134.60(15) 3_665 2_654 ?
O3 K1 C8 146.75(14) 3_665 2_654 ?
O3 K1 H5 82.5 3_665 . ?
O2W K1 O1 73.15(13) . . ?
O2W K1 O4 63.53(12) 3_665 2_655 ?
O2W K1 O4 115.96(14) . 2_655 ?
O2W K1 O3 57.04(13) . 3_665 ?
O2W K1 O3 54.67(13) 3_665 3_665 ?
O2W K1 O2W 111.18(14) . 3_665 ?
O2W K1 C7 84.77(14) . 2_654 ?
O2W K1 C7 143.52(14) 3_665 2_654 ?
O2W K1 C8 156.12(14) 3_665 2_654 ?
O2W K1 C8 89.88(14) . 2_654 ?
O2W K1 H5 37.9 3_665 . ?
O2W K1 H5 126.3 . . ?
O1W K1 O1 160.19(14) . . ?
O1W K1 O4 54.45(14) . 2_655 ?
O1W K1 O3 118.67(15) . 3_665 ?
O1W K1 O2W 100.58(15) . . ?
O1W K1 O2W 117.69(14) . 3_665 ?
O1W K1 C7 89.44(15) . 2_654 ?
O1W K1 C8 66.57(15) . 2_654 ?
O1W K1 H5 131.2 . . ?
C7 K1 O4 139.77(15) 2_654 2_655 ?
C7 K1 C8 22.88(15) 2_654 2_654 ?
C7 K1 H5 106.0 2_654 . ?
C8 K1 H5 120.1 2_654 . ?
V1 O5 H5 119.4 . . ?
V3 O5 V1 124.93(18) . . ?
V3 O5 H5 115.6 . . ?
V1 O6 V2 124.82(18) . . ?
V1 O6 H6 111.5 . . ?
V2 O6 H6 123.5 . . ?
V1 O1 K1 110.39(15) . . ?
C4 O1 V1 117.6(4) . . ?
C4 O1 K1 130.8(4) . . ?
V3 O9 K1 109.88(16) . . ?
C9 O9 V3 118.0(4) . . ?
C9 O9 K1 130.9(4) . . ?
C5 O2 V1 118.4(4) . . ?
C5 O4 K1 160.4(4) . 3_664 ?
C10 O7 V2 115.5(8) . . ?
C4 O3 K1 170.1(4) . 2_654 ?
K1 O2W K1 159.8(2) . 2_654 ?
N1 N2 V3 119.3(3) . . ?
C3 N2 V3 132.4(4) . . ?
C3 N2 N1 107.8(5) . . ?
N3 N4 V2 119.3(3) . . ?
C8 N4 V2 132.3(4) . . ?
C8 N4 N3 108.3(5) . . ?
N4 N3 V1 119.9(3) . . ?
C6 N3 V1 132.4(4) . . ?
C6 N3 N4 107.7(4) . . ?
N2 N1 V1 120.6(3) . . ?
C1 N1 V1 132.0(4) . . ?
C1 N1 N2 107.3(5) . . ?
O1 C4 C5 114.3(5) . . ?
O3 C4 O1 125.9(6) . . ?
O3 C4 C5 119.8(5) . . ?
N3 C6 H6A 125.2 . . ?
N3 C6 C7 109.5(5) . . ?
C7 C6 H6A 125.2 . . ?
K1 C7 H7 85.6 3_665 . ?
C6 C7 K1 94.6(4) . 3_665 ?
C6 C7 H7 127.7 . . ?
C8 C7 K1 90.7(4) . 3_665 ?
C8 C7 C6 104.6(5) . . ?
C8 C7 H7 127.7 . . ?
O2 C5 C4 111.9(4) . . ?
O4 C5 O2 127.3(6) . . ?
O4 C5 C4 120.9(5) . . ?
O9 C9 C9 113.2(3) . 5_556 ?
O10 C9 O9 125.7(6) . . ?
O10 C9 C9 121.0(4) . 5_556 ?
K1 C8 H8 99.8 3_665 . ?
N4 C8 K1 101.8(4) . 3_665 ?
N4 C8 C7 109.8(5) . . ?
N4 C8 H8 125.1 . . ?
C7 C8 K1 66.4(3) . 3_665 ?
C7 C8 H8 125.1 . . ?
H5A N5 H5B 109.5 . . ?
H5A N5 H5C 109.5 . . ?
H5A N5 H5D 109.5 . . ?
H5B N5 H5C 109.5 . . ?
H5B N5 H5D 109.5 . . ?
H5C N5 H5D 109.5 . . ?
C1 C2 H2 127.4 . . ?
C1 C2 C3 105.1(5) . . ?
C3 C2 H2 127.4 . . ?
N1 C1 C2 111.0(6) . . ?
N1 C1 H1 124.5 . . ?
C2 C1 H1 124.5 . . ?
N2 C3 C2 108.8(6) . . ?
N2 C3 H3 125.6 . . ?
C2 C3 H3 125.6 . . ?
O7 C10 C10 115.1(7) . 5_556 ?
O8 C10 O7 127.1(13) . . ?
O8 C10 C10 117.8(9) . 5_556 ?

loop_
_geom_bond_atom_site_label_1
_geom_bond_atom_site_label_2
_geom_bond_distance
_geom_bond_site_symmetry_2
_geom_bond_publ_flag
V1 O5 1.948(4) . ?
V1 O6 1.934(4) . ?
V1 O1 2.049(4) . ?
V1 O2 2.043(4) . ?
V1 N3 2.105(4) . ?
V1 N1 2.085(5) . ?
V3 O5 1.947(4) 5_556 ?
V3 O5 1.947(4) . ?
V3 O9 2.041(4) 5_556 ?
V3 O9 2.041(4) . ?
V3 N2 2.081(4) 5_556 ?
V3 N2 2.081(4) . ?
V2 O6 1.945(4) 5_556 ?
V2 O6 1.946(4) . ?
V2 O7 2.041(7) . ?
V2 O7 2.041(7) 5_556 ?
V2 N4 2.097(5) . ?
V2 N4 2.097(5) 5_556 ?
K1 O1 2.865(4) . ?
K1 O9 2.758(4) . ?
K1 O4 3.330(5) 2_655 ?
K1 O3 3.052(5) 3_665 ?
K1 O2W 2.907(5) 3_665 ?
K1 O2W 2.787(5) . ?
K1 O1W 2.768(6) . ?
K1 C7 3.241(6) 2_654 ?
K1 C8 3.537(6) 2_654 ?
K1 H5 2.7783 . ?
O5 H5 0.8598 . ?
O6 H6 0.8290 . ?
O1 C4 1.259(7) . ?
O9 C9 1.290(8) . ?
O2 C5 1.284(7) . ?
O4 C5 1.229(7) . ?
O7 C10 1.273(15) . ?
O3 C4 1.235(7) . ?
N2 N1 1.369(7) . ?
N2 C3 1.363(7) . ?
N4 N3 1.363(6) . ?
N4 C8 1.344(7) . ?
O10 C9 1.216(8) . ?
N3 C6 1.342(7) . ?
N1 C1 1.338(7) . ?
C4 C5 1.553(9) . ?
C6 H6A 0.9500 . ?
C6 C7 1.398(9) . ?
C7 H7 0.9500 . ?
C7 C8 1.375(9) . ?
C9 C9 1.542(13) 5_556 ?
C8 H8 0.9500 . ?
N5 H5A 0.9096 . ?
N5 H5B 0.9099 . ?
N5 H5C 0.9097 . ?
N5 H5D 0.9101 . ?
C2 H2 0.9500 . ?
C2 C1 1.366(11) . ?
C2 C3 1.385(10) . ?
C1 H1 0.9500 . ?
C3 H3 0.9500 . ?
C10 C10 1.51(3) 5_556 ?
C10 O8 1.225(11) . ?

loop_
_geom_torsion_atom_site_label_1
_geom_torsion_atom_site_label_2
_geom_torsion_atom_site_label_3
_geom_torsion_atom_site_label_4
_geom_torsion
_geom_torsion_site_symmetry_1
_geom_torsion_site_symmetry_2
_geom_torsion_site_symmetry_3
_geom_torsion_site_symmetry_4
_geom_torsion_publ_flag
V1 O1 C4 O3 173.1(4) . . . . ?
V1 O1 C4 C5 -8.1(6) . . . . ?
V1 O2 C5 O4 177.1(5) . . . . ?
V1 O2 C5 C4 -2.8(6) . . . . ?
V1 N3 C6 C7 -178.9(4) . . . . ?
V1 N1 C1 C2 -177.9(5) . . . . ?
V3 O9 C9 O10 178.9(6) . . . . ?
V3 O9 C9 C9 0.3(9) . . . 5_556 ?
V3 N2 N1 V1 5.3(5) . . . . ?
V3 N2 N1 C1 -172.3(4) . . . . ?
V3 N2 C3 C2 171.4(5) . . . . ?
V2 O7 C10 C10 1.7(18) . . . 5_556 ?
V2 O7 C10 O8 -176.5(11) . . . . ?
V2 N4 N3 V1 2.7(5) . . . . ?
V2 N4 N3 C6 -176.1(3) . . . . ?
V2 N4 C8 K1 106.5(4) . . . 3_665 ?
V2 N4 C8 C7 175.5(4) . . . . ?
K1 O1 C4 O3 -21.0(8) . . . . ?
K1 O1 C4 C5 157.8(3) . . . . ?
K1 O9 C9 O10 13.2(10) . . . . ?
K1 O9 C9 C9 -165.4(5) . . . 5_556 ?
K1 O4 C5 O2 -154.8(9) 3_664 . . . ?
K1 O4 C5 C4 25.1(15) 3_664 . . . ?
K1 C7 C8 N4 -94.6(5) 3_665 . . . ?
O1 C4 C5 O2 7.1(7) . . . . ?
O1 C4 C5 O4 -172.8(5) . . . . ?
O3 C4 C5 O2 -174.0(5) . . . . ?
O3 C4 C5 O4 6.1(8) . . . . ?
N2 N1 C1 C2 -0.7(7) . . . . ?
N4 N3 C6 C7 -0.3(6) . . . . ?
N3 N4 C8 K1 -69.5(4) . . . 3_665 ?
N3 N4 C8 C7 -0.6(7) . . . . ?
N3 C6 C7 K1 91.8(4) . . . 3_665 ?
N3 C6 C7 C8 -0.1(7) . . . . ?
N1 N2 C3 C2 0.1(7) . . . . ?
C6 C7 C8 K1 95.0(4) . . . 3_665 ?
C6 C7 C8 N4 0.4(7) . . . . ?
C8 N4 N3 V1 179.4(4) . . . . ?
C8 N4 N3 C6 0.5(6) . . . . ?
C1 C2 C3 N2 -0.5(8) . . . . ?
C3 N2 N1 V1 178.0(4) . . . . ?
C3 N2 N1 C1 0.4(6) . . . . ?
C3 C2 C1 N1 0.7(9) . . . . ?

loop_
_twin_individual_id
_twin_individual_mass_fraction_refined
1 0.982(11)
2 0.018(11)

loop_
_smtbx_masks_void_nr
_smtbx_masks_void_average_x
_smtbx_masks_void_average_y
_smtbx_masks_void_average_z
_smtbx_masks_void_volume
_smtbx_masks_void_count_electrons
_smtbx_masks_void_content
1 0.000 0.000 -0.060 435.5 155.0 '15 H2O'
